data_1503161
loop_
_publ_author_name
'Gao, Meng'
'Yang, Yan'
'Wu, Yan-Dong'
'Deng, Cong'
'Shu, Wen-Ming'
'Zhang, Dong-Xue'
'Cao, Li-Ping'
'She, Neng-Fang'
'Wu, An-Xin'

_publ_section_title
;
 An efficient synthesis of hydantoins via sustainable integration of
 coupled domino processes.
;
_journal_issue 18
_journal_name_full 'Organic letters'
_journal_page_first 4026
_journal_page_last 4029
_journal_paper_doi 10.1021/ol1015948
_journal_volume 12
_journal_year 2010
_chemical_formula_sum 'C27 H23 N2 O4.5'
_chemical_formula_weight 447.47
_chemical_name_systematic
; 
 ? 
;
_space_group_IT_number 60
_symmetry_cell_setting orthorhombic
_symmetry_space_group_name_Hall '-P 2n 2ab'
_symmetry_space_group_name_H-M 'P b c n'
_atom_sites_solution_hydrogens geom
_atom_sites_solution_primary direct
_atom_sites_solution_secondary difmap
_audit_creation_method SHELXL-97
_cell_angle_alpha 90.00
_cell_angle_beta 90.00
_cell_angle_gamma 90.00
_cell_formula_units_Z 8
_cell_length_a 11.3010(18)
_cell_length_b 17.774(3)
_cell_length_c 22.517(4)
_cell_measurement_reflns_used 1200
_cell_measurement_temperature 298(2)
_cell_measurement_theta_max 15.83
_cell_measurement_theta_min 2.29
_cell_volume 4522.9(13)
_computing_cell_refinement 'Bruker SMART'
_computing_data_collection 'Bruker SMART'
_computing_data_reduction 'Bruker SAINT'
_computing_molecular_graphics 'Bruker SHELXTL'
_computing_publication_material 'Bruker SHELXTL'
_computing_structure_refinement 'SHELXL-97 (Sheldrick, 1997)'
_computing_structure_solution 'SHELXS-97 (Sheldrick, 1990)'
_diffrn_ambient_temperature 298(2)
_diffrn_measured_fraction_theta_full 0.998
_diffrn_measured_fraction_theta_max 0.998
_diffrn_measurement_device_type 'CCD area detector'
_diffrn_measurement_method 'phi and omega scans'
_diffrn_radiation_monochromator graphite
_diffrn_radiation_source 'fine-focus sealed tube'
_diffrn_radiation_type MoK\a
_diffrn_radiation_wavelength 0.71073
_diffrn_reflns_av_R_equivalents 0.1287
_diffrn_reflns_av_sigmaI/netI 0.0908
_diffrn_reflns_limit_h_max 13
_diffrn_reflns_limit_h_min -13
_diffrn_reflns_limit_k_max 21
_diffrn_reflns_limit_k_min -17
_diffrn_reflns_limit_l_max 26
_diffrn_reflns_limit_l_min -27
_diffrn_reflns_number 27594
_diffrn_reflns_theta_full 26.00
_diffrn_reflns_theta_max 26.00
_diffrn_reflns_theta_min 1.81
_exptl_absorpt_coefficient_mu 0.090
_exptl_absorpt_correction_T_max 0.9910
_exptl_absorpt_correction_T_min 0.9857
_exptl_absorpt_correction_type none
_exptl_crystal_colour yellow
_exptl_crystal_density_diffrn 1.314
_exptl_crystal_density_method 'not measured'
_exptl_crystal_description block
_exptl_crystal_F_000 1880
_exptl_crystal_size_max 0.16
_exptl_crystal_size_mid 0.15
_exptl_crystal_size_min 0.10
_refine_diff_density_max 0.360
_refine_diff_density_min -0.219
_refine_diff_density_rms 0.039
_refine_ls_extinction_method none
_refine_ls_goodness_of_fit_ref 0.947
_refine_ls_hydrogen_treatment mixed
_refine_ls_matrix_type full
_refine_ls_number_parameters 306
_refine_ls_number_reflns 4425
_refine_ls_number_restraints 1
_refine_ls_restrained_S_all 0.947
_refine_ls_R_factor_all 0.1653
_refine_ls_R_factor_gt 0.0659
_refine_ls_shift/su_max 0.000
_refine_ls_shift/su_mean 0.000
_refine_ls_structure_factor_coef Fsqd
_refine_ls_weighting_details 'calc w=1/[\s^2^(Fo^2^)+(0.0588P)^2^+0.0000P] where P=(Fo^2^+2Fc^2^)/3'
_refine_ls_weighting_scheme calc
_refine_ls_wR_factor_gt 0.1253
_refine_ls_wR_factor_ref 0.1499
_reflns_number_gt 2026
_reflns_number_total 4425
_reflns_threshold_expression >2sigma(I)
_cod_data_source_file ol1015948_si_001.cif
_cod_data_source_block 8
_cod_depositor_comments
;
The following automatic conversions were performed:

'_symmetry_cell_setting' value 'Orthorhombic' changed to
'orthorhombic' according to
/home/saulius/struct/CIF-dictionaries/cif_core.dic dictionary named
'cif_core.dic' version 2.4.2 from 2011-04-26.

Automatic conversion script
Id: cif_fix_values 1715 2011-07-08 13:25:40Z adriana 
;
_cod_original_cell_volume 4522.8(13)
_cod_original_sg_symbol_H-M Pbcn
_cod_original_formula_sum 'C27 H23 N2 O4.50'
_cod_database_code 1503161

loop_
_symmetry_equiv_pos_as_xyz
'x, y, z'
'-x+1/2, -y+1/2, z+1/2'
'-x, y, -z+1/2'
'x+1/2, -y+1/2, -z'
'-x, -y, -z'
'x-1/2, y-1/2, -z-1/2'
'x, -y, z-1/2'
'-x-1/2, y-1/2, z'

loop_
_atom_site_label
_atom_site_type_symbol
_atom_site_fract_x
_atom_site_fract_y
_atom_site_fract_z
_atom_site_U_iso_or_equiv
_atom_site_adp_type
_atom_site_occupancy
_atom_site_symmetry_multiplicity
_atom_site_calc_flag
_atom_site_refinement_flags
O5 O 1.0000 0.0256(3) 0.7500 0.1190(15) Uani 1 2 d SD
O4 O 0.96074(18) 0.12168(11) 0.64250(9) 0.0557(6) Uani 1 1 d .
O3 O 0.79238(18) 0.42542(12) 0.63167(10) 0.0694(7) Uani 1 1 d .
N1 N 0.82501(19) 0.20353(13) 0.60565(10) 0.0423(6) Uani 1 1 d .
O2 O 1.1235(2) 0.23781(13) 0.57112(10) 0.0718(7) Uani 1 1 d .
N2 N 0.7692(2) 0.08568(14) 0.64028(12) 0.0630(8) Uani 1 1 d .
H2A H 0.7878 0.0440 0.6572 0.076 Uiso 1 1 calc R
C8 C 0.9164(3) 0.32596(18) 0.60529(13) 0.0481(8) Uani 1 1 d .
C16 C 0.9186(2) 0.25256(17) 0.59142(12) 0.0440(8) Uani 1 1 d .
C18 C 0.9994(3) 0.16616(18) 0.50809(12) 0.0473(8) Uani 1 1 d .
C9 C 0.8283(2) 0.36233(17) 0.64459(14) 0.0483(8) Uani 1 1 d .
C27 C 0.8562(3) 0.13451(17) 0.63035(12) 0.0438(7) Uani 1 1 d .
C10 C 0.7879(2) 0.32556(17) 0.70026(14) 0.0472(8) Uani 1 1 d .
C17 C 1.0234(3) 0.21940(17) 0.55751(13) 0.0496(8) Uani 1 1 d .
C2 C 1.0802(3) 0.42888(19) 0.66936(18) 0.0635(9) Uani 1 1 d .
H2 H 1.0488 0.3871 0.6886 0.076 Uiso 1 1 calc R
C11 C 0.8526(3) 0.26899(16) 0.72803(13) 0.0464(8) Uani 1 1 d .
H11 H 0.9222 0.2520 0.7106 0.056 Uiso 1 1 calc R
C1 C 1.0650(3) 0.43701(17) 0.60889(16) 0.0528(8) Uani 1 1 d .
C24 C 0.7012(2) 0.22153(17) 0.58992(15) 0.0570(9) Uani 1 1 d .
H24A H 0.6867 0.2745 0.5972 0.068 Uiso 1 1 calc R
H24B H 0.6892 0.2123 0.5479 0.068 Uiso 1 1 calc R
C15 C 0.6843(3) 0.3507(2) 0.72720(17) 0.0656(10) Uani 1 1 d .
H15 H 0.6403 0.3892 0.7101 0.079 Uiso 1 1 calc R
O1 O 1.0072(3) 0.37746(15) 0.51974(13) 0.1027(10) Uani 1 1 d .
C7 C 0.9992(3) 0.38019(19) 0.57410(17) 0.0620(9) Uani 1 1 d .
C26 C 0.6450(3) 0.0966(2) 0.62493(18) 0.0788(12) Uani 1 1 d .
H26A H 0.5953 0.0716 0.6539 0.095 Uiso 1 1 calc R
H26B H 0.6291 0.0747 0.5863 0.095 Uiso 1 1 calc R
C23 C 1.0813(3) 0.1112(2) 0.49491(14) 0.0645(10) Uani 1 1 d .
H23 H 1.1505 0.1079 0.5171 0.077 Uiso 1 1 calc R
C6 C 1.1119(3) 0.4994(2) 0.58061(19) 0.0753(11) Uani 1 1 d .
H6 H 1.1030 0.5054 0.5398 0.090 Uiso 1 1 calc R
C12 C 0.8157(3) 0.23778(18) 0.78073(15) 0.0576(9) Uani 1 1 d .
H12 H 0.8604 0.2004 0.7989 0.069 Uiso 1 1 calc R
C22 C 1.0619(4) 0.0614(2) 0.44964(19) 0.0840(12) Uani 1 1 d .
H22 H 1.1180 0.0246 0.4413 0.101 Uiso 1 1 calc R
C13 C 0.7127(3) 0.2620(2) 0.80622(16) 0.0742(11) Uani 1 1 d .
H13 H 0.6867 0.2408 0.8417 0.089 Uiso 1 1 calc R
C21 C 0.9617(5) 0.0654(3) 0.41695(19) 0.0980(15) Uani 1 1 d .
H21 H 0.9484 0.0309 0.3866 0.118 Uiso 1 1 calc R
C19 C 0.8981(3) 0.1710(2) 0.47439(14) 0.0643(9) Uani 1 1 d .
H19 H 0.8424 0.2081 0.4825 0.077 Uiso 1 1 calc R
C25 C 0.6171(3) 0.1772(2) 0.62372(19) 0.0942(13) Uani 1 1 d .
H25A H 0.5389 0.1839 0.6067 0.113 Uiso 1 1 calc R
H25B H 0.6148 0.1959 0.6642 0.113 Uiso 1 1 calc R
C14 C 0.6476(3) 0.3178(2) 0.77938(18) 0.0783(11) Uani 1 1 d .
H14 H 0.5773 0.3337 0.7968 0.094 Uiso 1 1 calc R
C5 C 1.1724(3) 0.5532(2) 0.6138(3) 0.0908(14) Uani 1 1 d .
H5 H 1.2034 0.5956 0.5953 0.109 Uiso 1 1 calc R
C3 C 1.1414(4) 0.4820(2) 0.7013(2) 0.0884(13) Uani 1 1 d .
H3 H 1.1521 0.4756 0.7419 0.106 Uiso 1 1 calc R
C4 C 1.1864(4) 0.5435(2) 0.6739(3) 0.0947(14) Uani 1 1 d .
H4 H 1.2269 0.5794 0.6959 0.114 Uiso 1 1 calc R
C20 C 0.8790(4) 0.1208(3) 0.42869(16) 0.0879(13) Uani 1 1 d .
H20 H 0.8107 0.1242 0.4058 0.105 Uiso 1 1 calc R
H5A H 1.002(4) 0.055(2) 0.7200(14) 0.132 Uiso 1 1 d D

loop_
_atom_site_aniso_label
_atom_site_aniso_U_11
_atom_site_aniso_U_22
_atom_site_aniso_U_33
_atom_site_aniso_U_23
_atom_site_aniso_U_13
_atom_site_aniso_U_12
O5 0.184(4) 0.079(3) 0.094(4) 0.000 -0.010(4) 0.000
O4 0.0545(14) 0.0501(14) 0.0625(14) 0.0083(11) -0.0039(11) 0.0082(11)
O3 0.0681(15) 0.0350(14) 0.1050(19) 0.0096(13) -0.0071(13) 0.0071(12)
N1 0.0443(14) 0.0302(14) 0.0523(15) 0.0021(12) -0.0061(12) -0.0049(12)
O2 0.0549(14) 0.0896(19) 0.0710(16) -0.0166(13) 0.0015(12) -0.0143(13)
N2 0.0581(18) 0.0383(16) 0.093(2) 0.0135(15) 0.0007(15) -0.0071(14)
C8 0.0527(19) 0.039(2) 0.053(2) 0.0042(16) -0.0065(16) -0.0030(16)
C16 0.0548(19) 0.0343(19) 0.0431(18) 0.0042(14) -0.0078(15) -0.0065(17)
C18 0.0544(19) 0.044(2) 0.0432(19) 0.0036(16) 0.0051(16) 0.0001(17)
C9 0.0451(18) 0.0348(19) 0.065(2) -0.0015(17) -0.0121(16) -0.0066(16)
C27 0.055(2) 0.0338(19) 0.0425(19) -0.0029(15) -0.0012(16) -0.0005(17)
C10 0.0375(17) 0.0433(19) 0.061(2) -0.0107(17) -0.0073(16) -0.0040(16)
C17 0.057(2) 0.048(2) 0.045(2) 0.0061(16) 0.0015(17) -0.0051(17)
C2 0.058(2) 0.042(2) 0.090(3) 0.008(2) -0.017(2) -0.0056(18)
C11 0.0440(17) 0.0406(19) 0.055(2) -0.0076(16) -0.0050(16) -0.0015(15)
C1 0.0488(19) 0.035(2) 0.074(2) 0.0083(18) 0.0036(18) -0.0010(16)
C24 0.049(2) 0.045(2) 0.077(2) 0.0001(17) -0.0131(17) -0.0032(16)
C15 0.051(2) 0.069(3) 0.077(3) -0.005(2) -0.0038(19) 0.0091(18)
O1 0.165(3) 0.078(2) 0.0645(19) 0.0119(16) 0.0091(18) -0.0324(19)
C7 0.078(2) 0.046(2) 0.061(2) 0.009(2) 0.0039(19) -0.0052(19)
C26 0.063(2) 0.052(3) 0.121(3) -0.001(2) 0.001(2) -0.0131(19)
C23 0.072(2) 0.066(3) 0.055(2) 0.0004(19) 0.0057(18) 0.003(2)
C6 0.076(2) 0.048(2) 0.102(3) 0.008(2) 0.028(2) -0.006(2)
C12 0.056(2) 0.054(2) 0.062(2) 0.0035(18) -0.0031(18) -0.0066(17)
C22 0.108(4) 0.066(3) 0.079(3) -0.014(2) 0.030(3) -0.001(3)
C13 0.061(2) 0.095(3) 0.066(2) 0.003(2) 0.006(2) -0.010(2)
C21 0.135(4) 0.094(4) 0.065(3) -0.029(3) 0.027(3) -0.039(3)
C19 0.066(2) 0.080(3) 0.048(2) -0.002(2) -0.0045(18) -0.002(2)
C25 0.058(2) 0.077(3) 0.147(4) 0.017(3) -0.006(2) -0.011(2)
C14 0.048(2) 0.106(3) 0.081(3) -0.013(3) 0.008(2) 0.011(2)
C5 0.073(3) 0.044(3) 0.155(5) -0.002(3) 0.032(3) -0.017(2)
C3 0.093(3) 0.052(3) 0.121(4) 0.003(3) -0.040(3) -0.012(2)
C4 0.076(3) 0.059(3) 0.149(5) -0.017(3) -0.016(3) -0.011(2)
C20 0.089(3) 0.119(4) 0.056(3) -0.019(3) -0.004(2) -0.032(3)

loop_
_atom_type_symbol
_atom_type_description
_atom_type_scat_dispersion_real
_atom_type_scat_dispersion_imag
_atom_type_scat_source
C C 0.0033 0.0016 'International Tables Vol C Tables 4.2.6.8 and 6.1.1.4'
H H 0.0000 0.0000 'International Tables Vol C Tables 4.2.6.8 and 6.1.1.4'
N N 0.0061 0.0033 'International Tables Vol C Tables 4.2.6.8 and 6.1.1.4'
O O 0.0106 0.0060 'International Tables Vol C Tables 4.2.6.8 and 6.1.1.4'

loop_
_geom_angle_atom_site_label_1
_geom_angle_atom_site_label_2
_geom_angle_atom_site_label_3
_geom_angle
C27 O4 H5A 119.1(13)
C27 N1 C16 116.5(2)
C27 N1 C24 121.7(2)
C16 N1 C24 121.5(2)
C27 N2 C26 125.8(3)
C27 N2 H2A 117.1
C26 N2 H2A 117.1
C16 C8 C9 125.2(3)
C16 C8 C7 119.9(3)
C9 C8 C7 114.5(3)
C8 C16 N1 122.3(3)
C8 C16 C17 120.4(3)
N1 C16 C17 117.2(3)
C19 C18 C23 118.9(3)
C19 C18 C17 121.7(3)
C23 C18 C17 119.3(3)
O3 C9 C8 118.6(3)
O3 C9 C10 120.0(3)
C8 C9 C10 121.3(3)
O4 C27 N2 123.4(3)
O4 C27 N1 119.6(3)
N2 C27 N1 117.1(3)
C11 C10 C15 118.5(3)
C11 C10 C9 122.4(3)
C15 C10 C9 119.0(3)
O2 C17 C18 122.0(3)
O2 C17 C16 119.4(3)
C18 C17 C16 118.6(3)
C3 C2 C1 120.5(3)
C3 C2 H2 119.8
C1 C2 H2 119.8
C12 C11 C10 121.3(3)
C12 C11 H11 119.3
C10 C11 H11 119.3
C2 C1 C6 119.3(3)
C2 C1 C7 120.9(3)
C6 C1 C7 119.7(3)
C25 C24 N1 112.1(3)
C25 C24 H24A 109.2
N1 C24 H24A 109.2
C25 C24 H24B 109.2
N1 C24 H24B 109.2
H24A C24 H24B 107.9
C14 C15 C10 119.3(3)
C14 C15 H15 120.3
C10 C15 H15 120.3
O1 C7 C1 121.2(3)
O1 C7 C8 118.8(3)
C1 C7 C8 119.9(3)
N2 C26 C25 110.0(3)
N2 C26 H26A 109.7
C25 C26 H26A 109.7
N2 C26 H26B 109.7
C25 C26 H26B 109.7
H26A C26 H26B 108.2
C22 C23 C18 120.8(4)
C22 C23 H23 119.6
C18 C23 H23 119.6
C1 C6 C5 119.4(4)
C1 C6 H6 120.3
C5 C6 H6 120.3
C13 C12 C11 119.5(3)
C13 C12 H12 120.2
C11 C12 H12 120.2
C21 C22 C23 120.4(4)
C21 C22 H22 119.8
C23 C22 H22 119.8
C12 C13 C14 119.9(4)
C12 C13 H13 120.0
C14 C13 H13 120.0
C22 C21 C20 119.9(4)
C22 C21 H21 120.0
C20 C21 H21 120.0
C18 C19 C20 120.1(4)
C18 C19 H19 119.9
C20 C19 H19 119.9
C24 C25 C26 113.5(3)
C24 C25 H25A 108.9
C26 C25 H25A 108.9
C24 C25 H25B 108.9
C26 C25 H25B 108.9
H25A C25 H25B 107.7
C13 C14 C15 121.3(3)
C13 C14 H14 119.3
C15 C14 H14 119.3
C4 C5 C6 119.9(4)
C4 C5 H5 120.0
C6 C5 H5 120.0
C4 C3 C2 120.4(4)
C4 C3 H3 119.8
C2 C3 H3 119.8
C3 C4 C5 120.5(4)
C3 C4 H4 119.8
C5 C4 H4 119.8
C19 C20 C21 119.8(4)
C19 C20 H20 120.1
C21 C20 H20 120.1

loop_
_geom_bond_atom_site_label_1
_geom_bond_atom_site_label_2
_geom_bond_distance
O5 H5A 0.852(10)
O4 C27 1.234(3)
O4 H5A 2.162(16)
O3 C9 1.227(3)
N1 C27 1.392(3)
N1 C16 1.408(3)
N1 C24 1.479(3)
O2 C17 1.217(3)
N2 C27 1.330(4)
N2 C26 1.458(4)
N2 H2A 0.8600
C8 C16 1.342(4)
C8 C9 1.481(4)
C8 C7 1.515(4)
C16 C17 1.527(4)
C18 C19 1.376(4)
C18 C23 1.379(4)
C18 C17 1.486(4)
C9 C10 1.485(4)
C10 C11 1.391(4)
C10 C15 1.392(4)
C2 C3 1.373(4)
C2 C1 1.380(4)
C2 H2 0.9300
C11 C12 1.375(4)
C11 H11 0.9300
C1 C6 1.384(4)
C1 C7 1.479(4)
C24 C25 1.451(4)
C24 H24A 0.9700
C24 H24B 0.9700
C15 C14 1.376(5)
C15 H15 0.9300
O1 C7 1.228(4)
C26 C25 1.466(5)
C26 H26A 0.9700
C26 H26B 0.9700
C23 C22 1.367(5)
C23 H23 0.9300
C6 C5 1.393(5)
C6 H6 0.9300
C12 C13 1.368(4)
C12 H12 0.9300
C22 C21 1.353(5)
C22 H22 0.9300
C13 C14 1.375(5)
C13 H13 0.9300
C21 C20 1.384(6)
C21 H21 0.9300
C19 C20 1.379(5)
C19 H19 0.9300
C25 H25A 0.9700
C25 H25B 0.9700
C14 H14 0.9300
C5 C4 1.373(5)
C5 H5 0.9300
C3 C4 1.354(5)
C3 H3 0.9300
C4 H4 0.9300
C20 H20 0.9300

loop_
_geom_hbond_atom_site_label_D
_geom_hbond_atom_site_label_H
_geom_hbond_atom_site_label_A
_geom_hbond_distance_DH
_geom_hbond_distance_HA
_geom_hbond_distance_DA
_geom_hbond_angle_DHA
_geom_hbond_site_symmetry_A
O5 H5A O4 0.852(10) 2.162(16) 2.995(3) 166(5) .
N2 H2A O3 0.86 2.36 2.939(3) 124.5 8_755

loop_
_geom_torsion_atom_site_label_1
_geom_torsion_atom_site_label_2
_geom_torsion_atom_site_label_3
_geom_torsion_atom_site_label_4
_geom_torsion
C9 C8 C16 N1 10.3(4)
C7 C8 C16 N1 -161.9(3)
C9 C8 C16 C17 -171.4(3)
C7 C8 C16 C17 16.3(4)
C27 N1 C16 C8 -134.5(3)
C24 N1 C16 C8 51.1(4)
C27 N1 C16 C17 47.2(3)
C24 N1 C16 C17 -127.2(3)
C16 C8 C9 O3 -141.7(3)
C7 C8 C9 O3 30.9(4)
C16 C8 C9 C10 41.4(4)
C7 C8 C9 C10 -146.0(3)
H5A O4 C27 N2 -34.3(15)
H5A O4 C27 N1 144.9(14)
C26 N2 C27 O4 -177.7(3)
C26 N2 C27 N1 3.1(4)
C16 N1 C27 O4 5.2(4)
C24 N1 C27 O4 179.6(3)
C16 N1 C27 N2 -175.6(2)
C24 N1 C27 N2 -1.2(4)
O3 C9 C10 C11 -156.8(3)
C8 C9 C10 C11 20.0(4)
O3 C9 C10 C15 20.3(4)
C8 C9 C10 C15 -162.9(3)
C19 C18 C17 O2 -148.8(3)
C23 C18 C17 O2 30.2(4)
C19 C18 C17 C16 30.4(4)
C23 C18 C17 C16 -150.7(3)
C8 C16 C17 O2 42.8(4)
N1 C16 C17 O2 -138.8(3)
C8 C16 C17 C18 -136.3(3)
N1 C16 C17 C18 42.0(4)
C15 C10 C11 C12 0.4(4)
C9 C10 C11 C12 177.5(3)
C3 C2 C1 C6 -0.1(5)
C3 C2 C1 C7 -180.0(3)
C27 N1 C24 C25 23.8(4)
C16 N1 C24 C25 -162.1(3)
C11 C10 C15 C14 -1.5(5)
C9 C10 C15 C14 -178.8(3)
C2 C1 C7 O1 -163.5(3)
C6 C1 C7 O1 16.6(5)
C2 C1 C7 C8 18.9(5)
C6 C1 C7 C8 -161.0(3)
C16 C8 C7 O1 47.6(4)
C9 C8 C7 O1 -125.5(3)
C16 C8 C7 C1 -134.8(3)
C9 C8 C7 C1 52.2(4)
C27 N2 C26 C25 -26.8(5)
C19 C18 C23 C22 -0.9(5)
C17 C18 C23 C22 -179.9(3)
C2 C1 C6 C5 -0.7(5)
C7 C1 C6 C5 179.2(3)
C10 C11 C12 C13 0.7(4)
C18 C23 C22 C21 0.0(6)
C11 C12 C13 C14 -0.7(5)
C23 C22 C21 C20 1.0(6)
C23 C18 C19 C20 0.7(5)
C17 C18 C19 C20 179.7(3)
N1 C24 C25 C26 -47.8(4)
N2 C26 C25 C24 48.6(5)
C12 C13 C14 C15 -0.5(6)
C10 C15 C14 C13 1.7(5)
C1 C6 C5 C4 0.8(6)
C1 C2 C3 C4 0.8(6)
C2 C3 C4 C5 -0.7(6)
C6 C5 C4 C3 -0.1(6)
C18 C19 C20 C21 0.3(6)
C22 C21 C20 C19 -1.2(6)
